data_7006066
loop_
_publ_author_name
'Moubaraki, Boujemaa'
'Leita, Ben A.'
'Halder, Gregory J.'
'Batten, Stuart R.'
'Jensen, Paul'
'Smith, Jonathan P.'
'Cashion, John D.'
'Kepert, Cameron J.'
'L\'etard, Jean-Fran\,cois'
'Murray, Keith S.'

_publ_section_title
;
 Structure, magnetism and photomagnetism of mixed-ligand
 tris(pyrazolyl)methane iron(ii) spin crossover compounds.
;
_journal_issue 39
_journal_name_full 'Dalton transactions (Cambridge, England : 2003)'
_journal_page_first 4413
_journal_page_last 4426
_journal_paper_doi 10.1039/b708773j
_journal_year 2007
_chemical_formula_sum 'C26 H32 B2 F8 Fe N12'
_chemical_formula_weight 742.11
_chemical_name_systematic
;
?
;
_space_group_IT_number 2
_symmetry_cell_setting triclinic
_symmetry_space_group_name_Hall '-P 1'
_symmetry_space_group_name_H-M 'P -1'
_atom_sites_solution_hydrogens geom
_atom_sites_solution_primary direct
_atom_sites_solution_secondary difmap
_audit_creation_method SHELXL-97
_cell_angle_alpha 94.755(1)
_cell_angle_beta 72.770(2)
_cell_angle_gamma 87.116(1)
_cell_formula_units_Z 2
_cell_length_a 10.1881(2)
_cell_length_b 12.0473(3)
_cell_length_c 14.3434(3)
_cell_measurement_temperature 260(2)
_cell_volume 1670.51(7)
_computing_cell_refinement 'DENZO-SMN (Otwinowski & Minor, 1997)'
_computing_data_collection 'Collect (Hooft, 1999)'
_computing_data_reduction 'DENZO-SMN (Otwinowski & Minor, 1997)'
_computing_molecular_graphics 'X-Seed (Barbour, 1999)'
_computing_publication_material 'CIFTAB (Sheldrick, 1997)'
_computing_structure_refinement 'SHELXL-97 (Sheldrick, 1997)'
_computing_structure_solution 'SHELXS-97 (Sheldrick, 1990)'
_diffrn_ambient_temperature 260(2)
_diffrn_measured_fraction_theta_full 0.974
_diffrn_measured_fraction_theta_max 0.966
_diffrn_measurement_device_type 'Nonius KappaCCD'
_diffrn_measurement_method 'phi and omega scans'
_diffrn_radiation_monochromator graphite
_diffrn_radiation_source 'fine-focus sealed tube'
_diffrn_radiation_type MoK\a
_diffrn_radiation_wavelength 0.71073
_diffrn_reflns_av_R_equivalents 0.0636
_diffrn_reflns_av_sigmaI/netI 0.0706
_diffrn_reflns_limit_h_max 13
_diffrn_reflns_limit_h_min -13
_diffrn_reflns_limit_k_max 15
_diffrn_reflns_limit_k_min -15
_diffrn_reflns_limit_l_max 18
_diffrn_reflns_limit_l_min -18
_diffrn_reflns_number 21576
_diffrn_reflns_theta_full 27.50
_diffrn_reflns_theta_max 27.91
_diffrn_reflns_theta_min 3.29
_exptl_absorpt_coefficient_mu 0.535
_exptl_absorpt_correction_type none
_exptl_crystal_colour 'pale pink'
_exptl_crystal_density_diffrn 1.475
_exptl_crystal_density_method 'not measured'
_exptl_crystal_description 'irregular block'
_exptl_crystal_F_000 760
_exptl_crystal_size_max 0.05
_exptl_crystal_size_mid 0.03
_exptl_crystal_size_min 0.02
_refine_diff_density_max 0.626
_refine_diff_density_min -0.424
_refine_diff_density_rms 0.064
_refine_ls_extinction_method none
_refine_ls_goodness_of_fit_ref 1.068
_refine_ls_hydrogen_treatment constr
_refine_ls_matrix_type full
_refine_ls_number_parameters 448
_refine_ls_number_reflns 7735
_refine_ls_number_restraints 0
_refine_ls_restrained_S_all 1.068
_refine_ls_R_factor_all 0.1067
_refine_ls_R_factor_gt 0.0539
_refine_ls_shift/su_max 0.001
_refine_ls_shift/su_mean 0.000
_refine_ls_structure_factor_coef Fsqd
_refine_ls_weighting_details 'calc w=1/[\s^2^(Fo^2^)+(0.0843P)^2^+0.2426P] where P=(Fo^2^+2Fc^2^)/3'
_refine_ls_weighting_scheme calc
_refine_ls_wR_factor_gt 0.1454
_refine_ls_wR_factor_ref 0.1687
_reflns_number_gt 4654
_reflns_number_total 7735
_reflns_threshold_expression >2sigma(I)
_cod_data_source_file b708773j.txt
_cod_data_source_block 1b-260K
_cod_depositor_comments
;
The following automatic conversions were performed:
'_symmetry_cell_setting' value 'Triclinic' changed to 'triclinic'
according to '/home/saulius/struct/CIF-dictionaries/cif_core.dic'
dictionary named 'cif_core.dic' version 2.4.1 from 2010-06-29.

Automatic conversion script
Id: cif_fix_enum 1527 2010-12-29 10:47:43Z saulius 
;
_cod_original_sg_symbol_H-M P-1
_cod_database_code 7006066

loop_
_symmetry_equiv_pos_as_xyz
'x, y, z'
'-x, -y, -z'

loop_
_atom_site_label
_atom_site_type_symbol
_atom_site_fract_x
_atom_site_fract_y
_atom_site_fract_z
_atom_site_U_iso_or_equiv
_atom_site_adp_type
_atom_site_occupancy
_atom_site_symmetry_multiplicity
_atom_site_calc_flag
_atom_site_refinement_flags
_atom_site_disorder_assembly
_atom_site_disorder_group
Fe1 Fe 0.64859(4) 0.72052(3) 0.74442(3) 0.03511(15) Uani 1 1 d . . .
F1 F 0.6865(2) 0.1848(2) 0.73955(14) 0.0847(7) Uani 1 1 d . . .
F2 F 0.7001(2) 0.26764(19) 0.60243(15) 0.0729(6) Uani 1 1 d . . .
F3 F 0.6853(3) 0.0833(2) 0.60403(17) 0.1030(9) Uani 1 1 d . . .
F4 F 0.5005(2) 0.1993(2) 0.68654(16) 0.0804(7) Uani 1 1 d . . .
F5 F 0.1008(3) 0.7723(3) 1.0842(2) 0.1171(10) Uani 1 1 d . . .
F6 F 0.0043(6) 0.6665(5) 1.0082(5) 0.287(4) Uani 1 1 d . . .
F7 F -0.0680(4) 0.8353(4) 1.0364(3) 0.188(2) Uani 1 1 d . . .
F8 F -0.1123(4) 0.7430(5) 1.1582(3) 0.198(2) Uani 1 1 d . . .
N1 N 0.7045(2) 0.7293(2) 0.59009(16) 0.0396(6) Uani 1 1 d . . .
N2 N 0.8401(2) 0.74651(19) 0.54466(15) 0.0340(5) Uani 1 1 d . . .
N3 N 0.8272(2) 0.6052(2) 0.70919(17) 0.0403(6) Uani 1 1 d . . .
N4 N 0.9403(2) 0.63075(19) 0.63657(16) 0.0341(5) Uani 1 1 d . . .
N5 N 0.7908(2) 0.84522(19) 0.74583(16) 0.0369(5) Uani 1 1 d . . .
N6 N 0.9159(2) 0.82873(18) 0.67467(15) 0.0324(5) Uani 1 1 d . . .
N7 N 0.5941(2) 0.7121(2) 0.89871(17) 0.0455(6) Uani 1 1 d . . .
N8 N 0.4570(2) 0.7190(2) 0.94939(16) 0.0421(6) Uani 1 1 d . . .
N9 N 0.4755(2) 0.8410(2) 0.77856(17) 0.0432(6) Uani 1 1 d . . .
N10 N 0.3581(2) 0.8208(2) 0.84836(17) 0.0421(6) Uani 1 1 d . . .
N11 N 0.4957(3) 0.5988(2) 0.75490(18) 0.0487(6) Uani 1 1 d . . .
N12 N 0.3741(3) 0.6218(2) 0.82936(18) 0.0455(6) Uani 1 1 d . . .
C1 C 0.4895(3) 0.7347(4) 0.5448(3) 0.0763(12) Uani 1 1 d . . .
H1A H 0.4526 0.7144 0.6103 0.114 Uiso 1 1 calc R . .
H1B H 0.4757 0.6773 0.4988 0.114 Uiso 1 1 calc R . .
H1C H 0.4433 0.8039 0.5387 0.114 Uiso 1 1 calc R . .
C2 C 0.6399(3) 0.7479(3) 0.5239(2) 0.0453(7) Uani 1 1 d . . .
C3 C 0.7318(3) 0.7784(3) 0.4387(2) 0.0454(7) Uani 1 1 d . . .
H3 H 0.7109 0.7957 0.3824 0.054 Uiso 1 1 calc R . .
C4 C 0.8585(3) 0.7783(2) 0.45311(19) 0.0384(7) Uani 1 1 d . . .
C5 C 0.9947(3) 0.8054(3) 0.3891(2) 0.0544(9) Uani 1 1 d . . .
H5A H 0.9877 0.8176 0.3254 0.082 Uiso 1 1 calc R . .
H5B H 1.0621 0.7444 0.3830 0.082 Uiso 1 1 calc R . .
H5C H 1.0222 0.8718 0.4176 0.082 Uiso 1 1 calc R . .
C6 C 0.7704(4) 0.4534(3) 0.8173(3) 0.0687(11) Uani 1 1 d . . .
H6A H 0.6801 0.4917 0.8363 0.103 Uiso 1 1 calc R . .
H6B H 0.8035 0.4531 0.8734 0.103 Uiso 1 1 calc R . .
H6C H 0.7661 0.3779 0.7918 0.103 Uiso 1 1 calc R . .
C7 C 0.8663(3) 0.5118(3) 0.7401(2) 0.0461(7) Uani 1 1 d . . .
C8 C 1.0051(3) 0.4790(3) 0.6882(2) 0.0519(8) Uani 1 1 d . . .
H8 H 1.0568 0.4169 0.6968 0.062 Uiso 1 1 calc R . .
C9 C 1.0492(3) 0.5551(2) 0.6234(2) 0.0394(7) Uani 1 1 d . . .
C10 C 1.1855(3) 0.5592(3) 0.5475(3) 0.0591(9) Uani 1 1 d . . .
H10A H 1.1723 0.5601 0.4840 0.089 Uiso 1 1 calc R . .
H10B H 1.2446 0.4947 0.5477 0.089 Uiso 1 1 calc R . .
H10C H 1.2271 0.6256 0.5621 0.089 Uiso 1 1 calc R . .
C11 C 0.6871(4) 0.9788(3) 0.8937(2) 0.0593(9) Uani 1 1 d . . .
H11A H 0.6062 0.9404 0.8956 0.089 Uiso 1 1 calc R . .
H11B H 0.6687 1.0568 0.8891 0.089 Uiso 1 1 calc R . .
H11C H 0.7117 0.9700 0.9524 0.089 Uiso 1 1 calc R . .
C12 C 0.8031(3) 0.9310(2) 0.8065(2) 0.0406(7) Uani 1 1 d . . .
C13 C 0.9352(3) 0.9685(3) 0.7749(2) 0.0486(8) Uani 1 1 d . . .
H13 H 0.9688 1.0271 0.8051 0.058 Uiso 1 1 calc R . .
C14 C 1.0052(3) 0.9022(2) 0.6915(2) 0.0417(7) Uani 1 1 d . . .
C15 C 1.1491(3) 0.9032(3) 0.6263(3) 0.0634(10) Uani 1 1 d . . .
H15A H 1.1912 0.9658 0.6481 0.095 Uiso 1 1 calc R . .
H15B H 1.1482 0.9093 0.5602 0.095 Uiso 1 1 calc R . .
H15C H 1.2008 0.8352 0.6286 0.095 Uiso 1 1 calc R . .
C16 C 0.9388(3) 0.7379(2) 0.59826(18) 0.0303(6) Uani 1 1 d . . .
H16 H 1.0302 0.7434 0.5519 0.036 Uiso 1 1 calc R . .
C17 C 0.6568(4) 0.7161(3) 0.9676(2) 0.0535(8) Uani 1 1 d . . .
H17 H 0.7520 0.7123 0.9549 0.064 Uiso 1 1 calc R . .
C18 C 0.5636(4) 0.7266(3) 1.0604(2) 0.0586(9) Uani 1 1 d . . .
H18 H 0.5833 0.7311 1.1199 0.070 Uiso 1 1 calc R . .
C19 C 0.4366(4) 0.7289(3) 1.0468(2) 0.0513(8) Uani 1 1 d . . .
H19 H 0.3520 0.7361 1.0955 0.062 Uiso 1 1 calc R . .
C20 C 0.4510(3) 0.9428(3) 0.7554(2) 0.0517(8) Uani 1 1 d . . .
H20 H 0.5133 0.9788 0.7086 0.062 Uiso 1 1 calc R . .
C21 C 0.3203(4) 0.9885(3) 0.8101(2) 0.0558(9) Uani 1 1 d . . .
H21 H 0.2799 1.0586 0.8073 0.067 Uiso 1 1 calc R . .
C22 C 0.2638(3) 0.9093(3) 0.8688(2) 0.0489(8) Uani 1 1 d . . .
H22 H 0.1765 0.9151 0.9144 0.059 Uiso 1 1 calc R . .
C23 C 0.4818(4) 0.4988(3) 0.7133(3) 0.0593(9) Uani 1 1 d . . .
H23 H 0.5484 0.4606 0.6596 0.071 Uiso 1 1 calc R . .
C24 C 0.3567(4) 0.4586(3) 0.7591(3) 0.0676(10) Uani 1 1 d . . .
H24 H 0.3246 0.3911 0.7426 0.081 Uiso 1 1 calc R . .
C25 C 0.2905(4) 0.5381(3) 0.8334(3) 0.0590(9) Uani 1 1 d . . .
H25 H 0.2040 0.5352 0.8784 0.071 Uiso 1 1 calc R . .
C26 C 0.3549(3) 0.7212(3) 0.8970(2) 0.0435(7) Uani 1 1 d . . .
H26 H 0.2638 0.7219 0.9454 0.052 Uiso 1 1 calc R . .
B1 B 0.6425(4) 0.1829(3) 0.6588(3) 0.0510(9) Uani 1 1 d . . .
B2 B -0.0218(4) 0.7476(4) 1.0737(3) 0.0670(12) Uani 1 1 d . . .

loop_
_atom_site_aniso_label
_atom_site_aniso_U_11
_atom_site_aniso_U_22
_atom_site_aniso_U_33
_atom_site_aniso_U_23
_atom_site_aniso_U_13
_atom_site_aniso_U_12
Fe1 0.0271(2) 0.0408(3) 0.0329(2) 0.00278(17) -0.00242(17) -0.00237(17)
F1 0.0767(15) 0.133(2) 0.0478(12) 0.0239(12) -0.0202(11) -0.0072(14)
F2 0.0675(14) 0.0832(16) 0.0820(14) 0.0413(12) -0.0313(11) -0.0285(12)
F3 0.125(2) 0.0708(16) 0.0769(15) -0.0134(12) 0.0216(14) -0.0204(15)
F4 0.0501(13) 0.1092(19) 0.0844(15) 0.0263(13) -0.0185(11) -0.0143(12)
F5 0.0574(16) 0.180(3) 0.108(2) 0.0019(19) -0.0187(14) -0.0106(17)
F6 0.223(6) 0.249(6) 0.352(7) -0.214(6) -0.104(5) 0.027(4)
F7 0.161(4) 0.231(5) 0.179(4) 0.068(3) -0.059(3) 0.053(3)
F8 0.094(2) 0.259(5) 0.201(4) 0.085(4) 0.038(3) -0.032(3)
N1 0.0234(11) 0.0535(16) 0.0411(13) 0.0040(11) -0.0079(10) -0.0069(10)
N2 0.0240(11) 0.0433(14) 0.0340(12) 0.0054(10) -0.0073(9) -0.0032(10)
N3 0.0304(12) 0.0396(14) 0.0459(14) 0.0104(11) -0.0022(10) -0.0037(10)
N4 0.0244(11) 0.0348(13) 0.0397(13) 0.0064(10) -0.0036(10) -0.0024(10)
N5 0.0297(12) 0.0383(14) 0.0383(13) -0.0005(10) -0.0047(10) -0.0033(10)
N6 0.0260(11) 0.0348(13) 0.0335(12) 0.0008(9) -0.0051(9) -0.0028(10)
N7 0.0367(14) 0.0542(17) 0.0423(14) 0.0038(11) -0.0070(11) -0.0029(12)
N8 0.0405(14) 0.0467(15) 0.0343(14) 0.0042(10) -0.0041(11) -0.0037(11)
N9 0.0377(14) 0.0437(15) 0.0423(14) 0.0066(11) -0.0028(11) -0.0012(11)
N10 0.0346(13) 0.0437(15) 0.0425(14) 0.0035(11) -0.0038(11) -0.0002(11)
N11 0.0435(15) 0.0504(17) 0.0454(14) -0.0030(12) -0.0054(12) -0.0011(12)
N12 0.0380(14) 0.0438(15) 0.0484(15) 0.0018(11) -0.0036(11) -0.0061(11)
C1 0.0345(18) 0.135(4) 0.065(2) 0.013(2) -0.0215(17) -0.011(2)
C2 0.0329(16) 0.061(2) 0.0443(17) 0.0005(14) -0.0168(14) -0.0033(14)
C3 0.0417(17) 0.063(2) 0.0354(16) 0.0083(14) -0.0169(13) -0.0019(15)
C4 0.0389(16) 0.0420(17) 0.0342(15) 0.0044(12) -0.0110(12) -0.0025(13)
C5 0.0477(19) 0.071(2) 0.0450(18) 0.0180(16) -0.0099(15) -0.0122(17)
C6 0.068(2) 0.051(2) 0.078(3) 0.0291(18) -0.002(2) -0.0039(18)
C7 0.0444(18) 0.0377(17) 0.0551(18) 0.0137(14) -0.0110(14) -0.0043(14)
C8 0.0444(18) 0.0418(19) 0.067(2) 0.0132(15) -0.0113(16) 0.0015(15)
C9 0.0310(15) 0.0353(16) 0.0502(17) 0.0037(13) -0.0105(13) 0.0015(12)
C10 0.0342(17) 0.053(2) 0.079(2) 0.0091(17) -0.0013(16) 0.0075(15)
C11 0.065(2) 0.053(2) 0.0469(19) -0.0133(15) -0.0027(16) -0.0018(17)
C12 0.0462(17) 0.0366(16) 0.0363(15) -0.0005(12) -0.0094(13) -0.0026(13)
C13 0.056(2) 0.0423(18) 0.0498(18) -0.0019(14) -0.0189(15) -0.0150(15)
C14 0.0378(16) 0.0408(17) 0.0480(17) 0.0016(13) -0.0148(13) -0.0099(13)
C15 0.0391(18) 0.072(3) 0.072(2) -0.0093(18) -0.0087(16) -0.0216(17)
C16 0.0240(13) 0.0346(15) 0.0312(14) 0.0055(11) -0.0056(11) -0.0042(11)
C17 0.056(2) 0.059(2) 0.052(2) 0.0071(15) -0.0265(17) -0.0010(16)
C18 0.075(3) 0.064(2) 0.0395(19) 0.0107(15) -0.0201(17) -0.0083(19)
C19 0.065(2) 0.0459(19) 0.0341(17) 0.0075(13) -0.0012(15) -0.0049(16)
C20 0.055(2) 0.047(2) 0.056(2) 0.0115(15) -0.0177(16) -0.0047(16)
C21 0.063(2) 0.044(2) 0.064(2) 0.0011(16) -0.0268(18) 0.0120(17)
C22 0.0381(17) 0.055(2) 0.0499(18) -0.0063(15) -0.0126(14) 0.0102(15)
C23 0.068(2) 0.050(2) 0.060(2) -0.0116(16) -0.0261(18) 0.0065(18)
C24 0.072(3) 0.045(2) 0.092(3) 0.0016(19) -0.035(2) -0.0111(19)
C25 0.050(2) 0.059(2) 0.072(2) 0.0100(18) -0.0201(18) -0.0194(18)
C26 0.0325(15) 0.0479(19) 0.0422(17) 0.0027(13) 0.0004(13) -0.0034(13)
B1 0.051(2) 0.063(3) 0.037(2) 0.0113(17) -0.0067(16) -0.0103(19)
B2 0.044(2) 0.080(3) 0.070(3) -0.006(2) -0.012(2) 0.005(2)

loop_
_atom_type_symbol
_atom_type_description
_atom_type_scat_dispersion_real
_atom_type_scat_dispersion_imag
_atom_type_scat_source
C C 0.0033 0.0016 'International Tables Vol C Tables 4.2.6.8 and 6.1.1.4'
H H 0.0000 0.0000 'International Tables Vol C Tables 4.2.6.8 and 6.1.1.4'
B B 0.0013 0.0007 'International Tables Vol C Tables 4.2.6.8 and 6.1.1.4'
N N 0.0061 0.0033 'International Tables Vol C Tables 4.2.6.8 and 6.1.1.4'
F F 0.0171 0.0103 'International Tables Vol C Tables 4.2.6.8 and 6.1.1.4'
Fe Fe 0.3463 0.8444 'International Tables Vol C Tables 4.2.6.8 and 6.1.1.4'

loop_
_geom_angle_atom_site_label_1
_geom_angle_atom_site_label_2
_geom_angle_atom_site_label_3
_geom_angle
_geom_angle_site_symmetry_1
_geom_angle_site_symmetry_3
_geom_angle_publ_flag
N7 Fe1 N1 179.60(9) . . ?
N7 Fe1 N9 85.16(9) . . ?
N1 Fe1 N9 95.06(9) . . ?
N7 Fe1 N3 95.43(9) . . ?
N1 Fe1 N3 84.34(9) . . ?
N9 Fe1 N3 177.72(9) . . ?
N7 Fe1 N5 93.65(9) . . ?
N1 Fe1 N5 86.00(9) . . ?
N9 Fe1 N5 93.21(9) . . ?
N3 Fe1 N5 84.56(9) . . ?
N7 Fe1 N11 82.30(9) . . ?
N1 Fe1 N11 98.05(9) . . ?
N9 Fe1 N11 84.50(10) . . ?
N3 Fe1 N11 97.76(9) . . ?
N5 Fe1 N11 175.49(8) . . ?
C2 N1 N2 104.8(2) . . ?
C2 N1 Fe1 137.00(19) . . ?
N2 N1 Fe1 116.17(16) . . ?
C4 N2 N1 111.7(2) . . ?
C4 N2 C16 128.7(2) . . ?
N1 N2 C16 119.4(2) . . ?
C7 N3 N4 105.5(2) . . ?
C7 N3 Fe1 138.14(19) . . ?
N4 N3 Fe1 116.30(17) . . ?
C9 N4 N3 111.4(2) . . ?
C9 N4 C16 128.3(2) . . ?
N3 N4 C16 119.3(2) . . ?
C12 N5 N6 105.2(2) . . ?
C12 N5 Fe1 137.50(19) . . ?
N6 N5 Fe1 116.45(16) . . ?
C14 N6 N5 111.4(2) . . ?
C14 N6 C16 129.2(2) . . ?
N5 N6 C16 119.3(2) . . ?
C17 N7 N8 104.5(2) . . ?
C17 N7 Fe1 137.5(2) . . ?
N8 N7 Fe1 117.37(18) . . ?
C19 N8 N7 111.3(3) . . ?
C19 N8 C26 128.5(3) . . ?
N7 N8 C26 120.1(2) . . ?
C20 N9 N10 105.0(2) . . ?
C20 N9 Fe1 136.5(2) . . ?
N10 N9 Fe1 118.16(18) . . ?
C22 N10 N9 111.0(2) . . ?
C22 N10 C26 129.1(3) . . ?
N9 N10 C26 119.4(2) . . ?
C23 N11 N12 103.6(3) . . ?
C23 N11 Fe1 139.8(2) . . ?
N12 N11 Fe1 116.49(18) . . ?
C25 N12 N11 111.8(3) . . ?
C25 N12 C26 128.1(3) . . ?
N11 N12 C26 119.9(2) . . ?
N1 C2 C3 110.6(3) . . ?
N1 C2 C1 121.2(3) . . ?
C3 C2 C1 128.2(3) . . ?
C4 C3 C2 107.2(2) . . ?
N2 C4 C3 105.7(2) . . ?
N2 C4 C5 122.8(3) . . ?
C3 C4 C5 131.5(3) . . ?
N3 C7 C8 109.8(3) . . ?
N3 C7 C6 122.5(3) . . ?
C8 C7 C6 127.6(3) . . ?
C9 C8 C7 107.0(3) . . ?
N4 C9 C8 106.3(2) . . ?
N4 C9 C10 123.6(3) . . ?
C8 C9 C10 130.0(3) . . ?
N5 C12 C13 110.5(3) . . ?
N5 C12 C11 122.6(3) . . ?
C13 C12 C11 126.9(3) . . ?
C14 C13 C12 106.7(3) . . ?
N6 C14 C13 106.3(2) . . ?
N6 C14 C15 123.2(3) . . ?
C13 C14 C15 130.5(3) . . ?
N2 C16 N6 111.6(2) . . ?
N2 C16 N4 111.4(2) . . ?
N6 C16 N4 111.5(2) . . ?
N7 C17 C18 111.7(3) . . ?
C19 C18 C17 105.6(3) . . ?
N8 C19 C18 106.9(3) . . ?
N9 C20 C21 111.2(3) . . ?
C22 C21 C20 105.6(3) . . ?
N10 C22 C21 107.2(3) . . ?
N11 C23 C24 112.1(3) . . ?
C25 C24 C23 105.7(3) . . ?
N12 C25 C24 106.9(3) . . ?
N10 C26 N12 111.7(2) . . ?
N10 C26 N8 110.9(2) . . ?
N12 C26 N8 110.7(2) . . ?
F3 B1 F1 109.3(3) . . ?
F3 B1 F4 110.3(3) . . ?
F1 B1 F4 110.1(3) . . ?
F3 B1 F2 108.5(3) . . ?
F1 B1 F2 109.3(3) . . ?
F4 B1 F2 109.4(3) . . ?
F6 B2 F8 121.0(6) . . ?
F6 B2 F5 105.7(4) . . ?
F8 B2 F5 111.0(4) . . ?
F6 B2 F7 106.8(6) . . ?
F8 B2 F7 105.0(4) . . ?
F5 B2 F7 106.4(5) . . ?

loop_
_geom_bond_atom_site_label_1
_geom_bond_atom_site_label_2
_geom_bond_distance
_geom_bond_site_symmetry_2
_geom_bond_publ_flag
Fe1 N7 2.129(2) . ?
Fe1 N1 2.129(2) . ?
Fe1 N9 2.138(2) . ?
Fe1 N3 2.140(2) . ?
Fe1 N5 2.142(2) . ?
Fe1 N11 2.175(3) . ?
F1 B1 1.359(4) . ?
F2 B1 1.399(4) . ?
F3 B1 1.355(5) . ?
F4 B1 1.381(4) . ?
F5 B2 1.347(5) . ?
F6 B2 1.257(5) . ?
F7 B2 1.347(6) . ?
F8 B2 1.295(5) . ?
N1 C2 1.333(4) . ?
N1 N2 1.376(3) . ?
N2 C4 1.360(3) . ?
N2 C16 1.440(3) . ?
N3 C7 1.328(4) . ?
N3 N4 1.373(3) . ?
N4 C9 1.357(4) . ?
N4 C16 1.445(3) . ?
N5 C12 1.331(3) . ?
N5 N6 1.370(3) . ?
N6 C14 1.358(3) . ?
N6 C16 1.441(3) . ?
N7 C17 1.325(4) . ?
N7 N8 1.365(3) . ?
N8 C19 1.344(4) . ?
N8 C26 1.453(4) . ?
N9 C20 1.327(4) . ?
N9 N10 1.361(3) . ?
N10 C22 1.351(4) . ?
N10 C26 1.435(4) . ?
N11 C23 1.333(4) . ?
N11 N12 1.373(3) . ?
N12 C25 1.346(4) . ?
N12 C26 1.444(4) . ?
C1 C2 1.492(4) . ?
C2 C3 1.392(4) . ?
C3 C4 1.367(4) . ?
C4 C5 1.489(4) . ?
C6 C7 1.495(4) . ?
C7 C8 1.408(4) . ?
C8 C9 1.358(4) . ?
C9 C10 1.495(4) . ?
C11 C12 1.493(4) . ?
C12 C13 1.397(4) . ?
C13 C14 1.363(4) . ?
C14 C15 1.489(4) . ?
C17 C18 1.379(5) . ?
C18 C19 1.364(5) . ?
C20 C21 1.388(5) . ?
C21 C22 1.361(5) . ?
C23 C24 1.382(5) . ?
C24 C25 1.360(5) . ?

loop_
_geom_torsion_atom_site_label_1
_geom_torsion_atom_site_label_2
_geom_torsion_atom_site_label_3
_geom_torsion_atom_site_label_4
_geom_torsion
_geom_torsion_site_symmetry_1
_geom_torsion_site_symmetry_2
_geom_torsion_site_symmetry_3
_geom_torsion_site_symmetry_4
_geom_torsion_publ_flag
N7 Fe1 N1 C2 -156(14) . . . . ?
N9 Fe1 N1 C2 -31.9(3) . . . . ?
N3 Fe1 N1 C2 150.3(3) . . . . ?
N5 Fe1 N1 C2 -124.8(3) . . . . ?
N11 Fe1 N1 C2 53.2(3) . . . . ?
N7 Fe1 N1 N2 5(14) . . . . ?
N9 Fe1 N1 N2 128.73(19) . . . . ?
N3 Fe1 N1 N2 -49.06(19) . . . . ?
N5 Fe1 N1 N2 35.86(19) . . . . ?
N11 Fe1 N1 N2 -146.12(19) . . . . ?
C2 N1 N2 C4 1.7(3) . . . . ?
Fe1 N1 N2 C4 -164.79(19) . . . . ?
C2 N1 N2 C16 177.3(2) . . . . ?
Fe1 N1 N2 C16 10.8(3) . . . . ?
N7 Fe1 N3 C7 36.9(3) . . . . ?
N1 Fe1 N3 C7 -143.4(3) . . . . ?
N9 Fe1 N3 C7 142(2) . . . . ?
N5 Fe1 N3 C7 130.1(3) . . . . ?
N11 Fe1 N3 C7 -46.0(3) . . . . ?
N7 Fe1 N3 N4 -140.29(19) . . . . ?
N1 Fe1 N3 N4 39.39(18) . . . . ?
N9 Fe1 N3 N4 -36(2) . . . . ?
N5 Fe1 N3 N4 -47.12(18) . . . . ?
N11 Fe1 N3 N4 136.77(19) . . . . ?
C7 N3 N4 C9 -0.9(3) . . . . ?
Fe1 N3 N4 C9 177.18(18) . . . . ?
C7 N3 N4 C16 -170.1(2) . . . . ?
Fe1 N3 N4 C16 7.9(3) . . . . ?
N7 Fe1 N5 C12 -32.4(3) . . . . ?
N1 Fe1 N5 C12 147.8(3) . . . . ?
N9 Fe1 N5 C12 52.9(3) . . . . ?
N3 Fe1 N5 C12 -127.5(3) . . . . ?
N11 Fe1 N5 C12 -6.3(13) . . . . ?
N7 Fe1 N5 N6 134.72(18) . . . . ?
N1 Fe1 N5 N6 -45.07(18) . . . . ?
N9 Fe1 N5 N6 -139.93(18) . . . . ?
N3 Fe1 N5 N6 39.61(18) . . . . ?
N11 Fe1 N5 N6 160.8(11) . . . . ?
C12 N5 N6 C14 0.7(3) . . . . ?
Fe1 N5 N6 C14 -170.32(19) . . . . ?
C12 N5 N6 C16 177.8(2) . . . . ?
Fe1 N5 N6 C16 6.8(3) . . . . ?
N1 Fe1 N7 C17 -7(14) . . . . ?
N9 Fe1 N7 C17 -131.0(3) . . . . ?
N3 Fe1 N7 C17 46.8(3) . . . . ?
N5 Fe1 N7 C17 -38.0(3) . . . . ?
N11 Fe1 N7 C17 144.0(3) . . . . ?
N1 Fe1 N7 N8 161(48) . . . . ?
N9 Fe1 N7 N8 37.6(2) . . . . ?
N3 Fe1 N7 N8 -144.6(2) . . . . ?
N5 Fe1 N7 N8 130.5(2) . . . . ?
N11 Fe1 N7 N8 -47.5(2) . . . . ?
C17 N7 N8 C19 1.0(3) . . . . ?
Fe1 N7 N8 C19 -171.0(2) . . . . ?
C17 N7 N8 C26 177.8(3) . . . . ?
Fe1 N7 N8 C26 5.8(3) . . . . ?
N7 Fe1 N9 C20 130.7(3) . . . . ?
N1 Fe1 N9 C20 -49.0(3) . . . . ?
N3 Fe1 N9 C20 26(2) . . . . ?
N5 Fe1 N9 C20 37.3(3) . . . . ?
N11 Fe1 N9 C20 -146.6(3) . . . . ?
N7 Fe1 N9 N10 -41.5(2) . . . . ?
N1 Fe1 N9 N10 138.8(2) . . . . ?
N3 Fe1 N9 N10 -146(2) . . . . ?
N5 Fe1 N9 N10 -134.9(2) . . . . ?
N11 Fe1 N9 N10 41.2(2) . . . . ?
C20 N9 N10 C22 -0.9(3) . . . . ?
Fe1 N9 N10 C22 173.57(19) . . . . ?
C20 N9 N10 C26 -173.7(3) . . . . ?
Fe1 N9 N10 C26 0.7(3) . . . . ?
N7 Fe1 N11 C23 -129.6(4) . . . . ?
N1 Fe1 N11 C23 50.2(4) . . . . ?
N9 Fe1 N11 C23 144.6(4) . . . . ?
N3 Fe1 N11 C23 -35.1(4) . . . . ?
N5 Fe1 N11 C23 -155.9(11) . . . . ?
N7 Fe1 N11 N12 45.5(2) . . . . ?
N1 Fe1 N11 N12 -134.7(2) . . . . ?
N9 Fe1 N11 N12 -40.4(2) . . . . ?
N3 Fe1 N11 N12 140.0(2) . . . . ?
N5 Fe1 N11 N12 19.2(13) . . . . ?
C23 N11 N12 C25 0.8(4) . . . . ?
Fe1 N11 N12 C25 -175.9(2) . . . . ?
C23 N11 N12 C26 175.1(3) . . . . ?
Fe1 N11 N12 C26 -1.6(3) . . . . ?
N2 N1 C2 C3 -1.1(3) . . . . ?
Fe1 N1 C2 C3 161.0(2) . . . . ?
N2 N1 C2 C1 178.5(3) . . . . ?
Fe1 N1 C2 C1 -19.5(5) . . . . ?
N1 C2 C3 C4 0.2(4) . . . . ?
C1 C2 C3 C4 -179.3(4) . . . . ?
N1 N2 C4 C3 -1.6(3) . . . . ?
C16 N2 C4 C3 -176.7(3) . . . . ?
N1 N2 C4 C5 178.2(3) . . . . ?
C16 N2 C4 C5 3.2(5) . . . . ?
C2 C3 C4 N2 0.9(3) . . . . ?
C2 C3 C4 C5 -178.9(3) . . . . ?
N4 N3 C7 C8 1.0(3) . . . . ?
Fe1 N3 C7 C8 -176.4(2) . . . . ?
N4 N3 C7 C6 -177.8(3) . . . . ?
Fe1 N3 C7 C6 4.8(5) . . . . ?
N3 C7 C8 C9 -0.8(4) . . . . ?
C6 C7 C8 C9 177.9(3) . . . . ?
N3 N4 C9 C8 0.4(3) . . . . ?
C16 N4 C9 C8 168.4(3) . . . . ?
N3 N4 C9 C10 178.3(3) . . . . ?
C16 N4 C9 C10 -13.7(5) . . . . ?
C7 C8 C9 N4 0.2(4) . . . . ?
C7 C8 C9 C10 -177.5(3) . . . . ?
N6 N5 C12 C13 -0.5(3) . . . . ?
Fe1 N5 C12 C13 167.6(2) . . . . ?
N6 N5 C12 C11 178.1(3) . . . . ?
Fe1 N5 C12 C11 -13.8(5) . . . . ?
N5 C12 C13 C14 0.1(4) . . . . ?
C11 C12 C13 C14 -178.4(3) . . . . ?
N5 N6 C14 C13 -0.7(3) . . . . ?
C16 N6 C14 C13 -177.4(3) . . . . ?
N5 N6 C14 C15 179.6(3) . . . . ?
C16 N6 C14 C15 2.8(5) . . . . ?
C12 C13 C14 N6 0.3(3) . . . . ?
C12 C13 C14 C15 -179.9(3) . . . . ?
C4 N2 C16 N6 105.1(3) . . . . ?
N1 N2 C16 N6 -69.6(3) . . . . ?
C4 N2 C16 N4 -129.5(3) . . . . ?
N1 N2 C16 N4 55.7(3) . . . . ?
C14 N6 C16 N2 -125.5(3) . . . . ?
N5 N6 C16 N2 58.0(3) . . . . ?
C14 N6 C16 N4 109.3(3) . . . . ?
N5 N6 C16 N4 -67.3(3) . . . . ?
C9 N4 C16 N2 125.2(3) . . . . ?
N3 N4 C16 N2 -67.6(3) . . . . ?
C9 N4 C16 N6 -109.4(3) . . . . ?
N3 N4 C16 N6 57.8(3) . . . . ?
N8 N7 C17 C18 -0.6(4) . . . . ?
Fe1 N7 C17 C18 168.9(2) . . . . ?
N7 C17 C18 C19 0.1(4) . . . . ?
N7 N8 C19 C18 -1.0(4) . . . . ?
C26 N8 C19 C18 -177.5(3) . . . . ?
C17 C18 C19 N8 0.6(4) . . . . ?
N10 N9 C20 C21 0.7(3) . . . . ?
Fe1 N9 C20 C21 -172.2(2) . . . . ?
N9 C20 C21 C22 -0.2(4) . . . . ?
N9 N10 C22 C21 0.7(3) . . . . ?
C26 N10 C22 C21 172.7(3) . . . . ?
C20 C21 C22 N10 -0.3(4) . . . . ?
N12 N11 C23 C24 -0.3(4) . . . . ?
Fe1 N11 C23 C24 175.2(3) . . . . ?
N11 C23 C24 C25 -0.3(4) . . . . ?
N11 N12 C25 C24 -1.0(4) . . . . ?
C26 N12 C25 C24 -174.7(3) . . . . ?
C23 C24 C25 N12 0.8(4) . . . . ?
C22 N10 C26 N12 125.5(3) . . . . ?
N9 N10 C26 N12 -63.1(3) . . . . ?
C22 N10 C26 N8 -110.5(3) . . . . ?
N9 N10 C26 N8 60.9(3) . . . . ?
C25 N12 C26 N10 -123.5(3) . . . . ?
N11 N12 C26 N10 63.3(3) . . . . ?
C25 N12 C26 N8 112.5(3) . . . . ?
N11 N12 C26 N8 -60.8(3) . . . . ?
C19 N8 C26 N10 110.7(3) . . . . ?
N7 N8 C26 N10 -65.5(3) . . . . ?
C19 N8 C26 N12 -124.8(3) . . . . ?
N7 N8 C26 N12 59.0(3) . . . . ?
